data_4075438
loop_
_publ_author_name
'Bambirra, Sergio'
'Meetsma, Auke'
'Hessen, Bart'
'Bruins, Andries P.'

_publ_section_title
;
 Cationic Group 3 Alkyl Complexes with Isopropyl-Substituted
 Triazacyclononane-amide Ligands:&#x00A0; Synthesis, Structure, and
 Thermal Decomposition Processes
;
_journal_issue 14
_journal_name_full Organometallics
_journal_page_first 3486
_journal_paper_doi 10.1021/om060278l
_journal_volume 25
_journal_year 2006
_chemical_compound_source 'see text'
_chemical_formula_moiety 'C26 H58 N4 O Si Y, C24 H20 B'
_chemical_formula_sum 'C50 H78 B N4 O Si Y'
_chemical_formula_weight 879.00
_chemical_name_systematic ' ?'
_space_group_IT_number 2
_symmetry_cell_setting triclinic
_symmetry_Int_Tables_number 2
_symmetry_space_group_name_Hall '-P 1'
_symmetry_space_group_name_H-M 'P -1'
_atom_sites_solution_hydrogens difmap
_atom_sites_solution_primary heavy
_atom_sites_solution_secondary direct
_audit_creation_date '2004-04-23 09:51:56'
_audit_creation_method
;
 PLATON <TABLE ACC> option 
 SHELXL97-2 & Manual Editing 
;
_audit_update_record
;
 ?
;
_cell_angle_alpha 86.335(1)
_cell_angle_beta 88.358(1)
_cell_angle_gamma 78.635(1)
_cell_formula_units_Z 2
_cell_length_a 12.1829(6)
_cell_length_b 13.6520(7)
_cell_length_c 14.8613(8)
_cell_measurement_reflns_used 6371
_cell_measurement_temperature 100(1)
_cell_measurement_theta_max 29.42
_cell_measurement_theta_min 2.50
_cell_volume 2418.0(2)
_computing_cell_refinement 'SAINTPLUS, Version 6.02A, (Bruker, 2000)'
_computing_data_collection 'SMART, Version 5.624, (Bruker, 2001)'
_computing_data_reduction 'XPREP, Version 5.1/NT, (Bruker, 2000)'
_computing_molecular_graphics
;
 PLUTO (Meetsma, 2003) 
 PLATON (Spek, 1994)
;
_computing_publication_material 'PLATON (Spek, 2003)'
_computing_structure_refinement 'SHELXL-97 (Sheldrick, 1997)'
_computing_structure_solution
;
 DIRDIF-99 (Beurskens et al., 1999)
;
_diffrn_ambient_temperature 100(1)
_diffrn_detector_area_resol_mean '4096x4096 / 62x62 (binned 512)'
_diffrn_measured_fraction_theta_full 0.985
_diffrn_measured_fraction_theta_max 0.961
_diffrn_measurement_device_type
;
  Bruker Smart Apex 
;
_diffrn_measurement_method 'phi and omega scans'
_diffrn_radiation_detector
;
  CCD area-detector
;
_diffrn_radiation_monochromator 'parallel mounted graphite'
_diffrn_radiation_source 'fine focus sealed Siemens Mo tube '
_diffrn_radiation_type MoK\a
_diffrn_radiation_wavelength 0.71073
_diffrn_reflns_av_R_equivalents 0.0206
_diffrn_reflns_av_sigmaI/netI 0.0373
_diffrn_reflns_limit_h_max 16
_diffrn_reflns_limit_h_min -16
_diffrn_reflns_limit_k_max 14
_diffrn_reflns_limit_k_min -18
_diffrn_reflns_limit_l_max 19
_diffrn_reflns_limit_l_min -19
_diffrn_reflns_number 22316
_diffrn_reflns_reduction_process
;
 Intensity data were corrected for Lorentz and polarization
  effects, decay and absorption and reduced to F~o~^2^
  using SAINT (Bruker, 2000) and SADABS (Sheldrick, 2001)
;
_diffrn_reflns_theta_full 25.00
_diffrn_reflns_theta_max 28.28
_diffrn_reflns_theta_min 2.11
_exptl_absorpt_coefficient_mu 1.270
_exptl_absorpt_correction_T_max 0.8131
_exptl_absorpt_correction_T_min 0.6691
_exptl_absorpt_correction_type multi-scan
_exptl_absorpt_process_details '(SADABS, Sheldrick, Bruker, 2001))'
_exptl_crystal_colour colorless
_exptl_crystal_density_diffrn 1.207
_exptl_crystal_density_method 'not measured'
_exptl_crystal_description platelet
_exptl_crystal_F_000 944
_exptl_crystal_size_max 0.45
_exptl_crystal_size_mid 0.39
_exptl_crystal_size_min 0.17
_refine_diff_density_max 0.516
_refine_diff_density_min -0.347
_refine_diff_density_rms 0.061
_refine_ls_extinction_method none
_refine_ls_goodness_of_fit_ref 1.050
_refine_ls_hydrogen_treatment refall
_refine_ls_matrix_type full
_refine_ls_number_parameters 835
_refine_ls_number_reflns 11532
_refine_ls_number_restraints 0
_refine_ls_restrained_S_all 1.050
_refine_ls_R_factor_all 0.0405
_refine_ls_R_factor_gt 0.0335
_refine_ls_shift/su_max 0.001
_refine_ls_shift/su_mean 0.000
_refine_ls_structure_factor_coef Fsqd
_refine_ls_weighting_details 'calc w=1/[\s^2^(Fo^2^)+(0.0467P)^2^+0.5698P] where P=(Fo^2^+2Fc^2^)/3'
_refine_ls_weighting_scheme calc
_refine_ls_wR_factor_gt 0.0822
_refine_ls_wR_factor_ref 0.0852
_reflns_number_gt 10200
_reflns_number_total 11532
_reflns_threshold_expression I>2\s(I)
_cod_data_source_file om060278lrom20060330_071322.cif
_cod_data_source_block global
_cod_depositor_comments
;
The following automatic conversions were performed:

'_symmetry_cell_setting' value 'Triclinic' changed to 'triclinic'
according to /home/saulius/struct/CIF-dictionaries/cif_core.dic
dictionary named 'cif_core.dic' version 2.4.1 from
2010-06-29.

'_exptl_absorpt_correction_type' value 'Multi-Scan'
changed to 'multi-scan' according to
/home/saulius/struct/CIF-dictionaries/cif_core.dic dictionary named
'cif_core.dic' version 2.4.1 from 2010-06-29.

Automatic conversion script
Id: cif_fix_values 1715 2011-07-08 13:25:40Z adriana 
;
_cod_database_code 4075438
_vrn_publ_code_squeezed_elec 0.0
_vrn_publ_code_void_volume 32.8
_vrn_publ_code_frame_time_sec 10.0
_vrn_publ_code_meas_time_hour 8.0

loop_
_symmetry_equiv_pos_as_xyz
x,y,z
-x,-y,-z

loop_
_atom_site_aniso_label
_atom_site_aniso_U_11
_atom_site_aniso_U_22
_atom_site_aniso_U_33
_atom_site_aniso_U_23
_atom_site_aniso_U_13
_atom_site_aniso_U_12
Y1 0.0137(1) 0.0147(1) 0.0120(1) -0.0015(1) -0.0016(1) -0.0027(1)
Si1 0.0220(2) 0.0272(3) 0.0259(3) -0.0034(2) -0.0057(2) -0.0081(2)
O1 0.0189(5) 0.0222(6) 0.0133(5) 0.0001(4) -0.0007(4) -0.0056(5)
N11 0.0151(6) 0.0168(7) 0.0147(6) -0.0015(5) -0.0014(5) -0.0039(5)
N12 0.0160(6) 0.0155(7) 0.0148(6) 0.0003(5) -0.0020(5) -0.0034(5)
N13 0.0151(6) 0.0158(7) 0.0129(6) -0.0011(5) -0.0002(5) -0.0027(5)
N14 0.0165(6) 0.0176(7) 0.0158(6) -0.0031(5) -0.0019(5) -0.0025(5)
C11 0.0176(8) 0.0207(9) 0.0143(7) -0.0004(6) -0.0038(6) -0.0028(7)
C12 0.0201(8) 0.0199(9) 0.0127(7) -0.0005(6) -0.0008(6) -0.0046(7)
C13 0.0207(8) 0.0178(8) 0.0183(8) 0.0021(6) -0.0017(6) -0.0066(7)
C14 0.0245(9) 0.0189(9) 0.0274(9) 0.0017(7) -0.0009(7) -0.0033(7)
C15 0.0257(9) 0.0241(10) 0.0243(9) 0.0045(7) 0.0028(7) -0.0084(8)
C16 0.0145(7) 0.0202(9) 0.0161(7) -0.0003(6) -0.0005(6) -0.0031(6)
C17 0.0152(7) 0.0191(8) 0.0144(7) -0.0014(6) 0.0011(6) -0.0013(6)
C18 0.0166(7) 0.0172(8) 0.0136(7) 0.0016(6) -0.0002(6) -0.0004(6)
C19 0.0201(8) 0.0214(9) 0.0185(8) 0.0009(7) -0.0037(6) -0.0017(7)
C110 0.0216(8) 0.0205(9) 0.0197(8) 0.0010(6) 0.0009(7) 0.0000(7)
C111 0.0193(8) 0.0154(8) 0.0183(8) -0.0028(6) 0.0005(6) -0.0050(7)
C112 0.0181(8) 0.0166(8) 0.0190(8) -0.0042(6) -0.0018(6) -0.0047(7)
C113 0.0147(7) 0.0215(9) 0.0188(8) -0.0034(6) -0.0016(6) -0.0068(7)
C114 0.0145(7) 0.0223(9) 0.0202(8) -0.0019(6) -0.0024(6) -0.0030(7)
C115 0.0198(8) 0.0203(9) 0.0255(9) -0.0061(7) -0.0016(7) 0.0000(7)
C116 0.0250(9) 0.0384(12) 0.0286(10) -0.0110(9) 0.0052(8) -0.0039(9)
C117 0.0309(10) 0.0212(10) 0.0438(12) -0.0030(9) -0.0093(9) 0.0056(8)
C118 0.0256(9) 0.0259(10) 0.0323(10) -0.0123(8) -0.0032(8) -0.0005(8)
C119 0.0179(8) 0.0219(9) 0.0199(8) -0.0038(7) -0.0013(6) -0.0065(7)
C120 0.0349(11) 0.0315(11) 0.0433(12) 0.0001(9) -0.0098(9) -0.0156(9)
C121 0.0225(10) 0.0687(19) 0.0461(14) -0.0192(12) -0.0005(9) -0.0160(11)
C122 0.0498(14) 0.0308(12) 0.0416(12) 0.0003(9) -0.0254(11) -0.0114(10)
C123 0.0257(9) 0.0248(10) 0.0151(8) -0.0002(6) -0.0050(6) -0.0055(8)
C124 0.0362(10) 0.0344(11) 0.0156(8) -0.0033(7) 0.0003(7) -0.0115(9)
C125 0.0340(10) 0.0331(11) 0.0201(9) 0.0032(7) -0.0005(7) -0.0129(9)
C126 0.0235(9) 0.0293(10) 0.0190(8) -0.0008(7) 0.0005(7) -0.0109(8)
C21 0.0135(7) 0.0194(8) 0.0164(7) -0.0006(6) -0.0020(6) -0.0018(6)
C22 0.0164(7) 0.0188(8) 0.0174(8) 0.0006(6) -0.0018(6) -0.0018(7)
C23 0.0196(8) 0.0276(9) 0.0157(8) 0.0031(7) 0.0008(6) -0.0020(7)
C24 0.0252(9) 0.0292(10) 0.0166(8) -0.0060(7) 0.0005(7) -0.0017(8)
C25 0.0291(9) 0.0252(10) 0.0253(9) -0.0080(7) 0.0022(7) -0.0081(8)
C26 0.0214(8) 0.0247(9) 0.0206(8) -0.0027(7) 0.0038(6) -0.0086(7)
C27 0.0144(7) 0.0165(8) 0.0153(7) -0.0013(6) -0.0019(5) -0.0051(6)
C28 0.0149(7) 0.0194(8) 0.0197(8) -0.0008(6) 0.0018(6) -0.0039(6)
C29 0.0163(8) 0.0165(8) 0.0258(8) 0.0002(6) -0.0020(6) -0.0026(7)
C210 0.0212(8) 0.0195(9) 0.0169(7) 0.0032(6) -0.0035(6) -0.0083(7)
C211 0.0200(8) 0.0203(8) 0.0137(7) -0.0028(6) 0.0007(6) -0.0071(7)
C212 0.0168(7) 0.0156(8) 0.0156(7) -0.0029(6) -0.0013(6) -0.0030(7)
C213 0.0137(7) 0.0166(8) 0.0158(7) -0.0020(6) 0.0018(5) -0.0011(6)
C214 0.0169(7) 0.0175(8) 0.0160(7) -0.0009(6) 0.0008(6) -0.0011(6)
C215 0.0187(8) 0.0242(9) 0.0167(8) -0.0039(6) -0.0031(6) -0.0027(7)
C216 0.0184(8) 0.0235(9) 0.0251(8) -0.0063(7) -0.0006(6) -0.0071(7)
C217 0.0226(8) 0.0174(9) 0.0245(8) -0.0002(7) 0.0001(7) -0.0052(7)
C218 0.0181(8) 0.0184(8) 0.0178(8) 0.0005(6) -0.0026(6) -0.0021(7)
C219 0.0179(7) 0.0193(8) 0.0116(7) 0.0034(6) 0.0011(5) -0.0049(6)
C220 0.0201(8) 0.0225(9) 0.0147(7) -0.0022(6) 0.0018(6) -0.0036(7)
C221 0.0227(8) 0.0222(9) 0.0228(8) 0.0005(7) 0.0046(7) 0.0016(7)
C222 0.0153(8) 0.0293(10) 0.0233(8) 0.0078(7) 0.0015(6) 0.0016(7)
C223 0.0182(8) 0.0309(10) 0.0194(8) 0.0066(7) -0.0031(6) -0.0081(7)
C224 0.0198(8) 0.0185(8) 0.0185(8) 0.0028(6) -0.0009(6) -0.0058(7)
B2 0.0147(8) 0.0170(9) 0.0141(8) 0.0000(6) 0.0001(6) -0.0034(7)

loop_
_atom_site_label
_atom_site_type_symbol
_atom_site_thermal_displace_type
_atom_site_fract_x
_atom_site_fract_y
_atom_site_fract_z
_atom_site_occupancy
_atom_site_U_iso_or_equiv
Y1 Y Uani 0.15825(1) 0.31287(1) 0.24714(1) 1.000 0.0134(1)
Si1 Si Uani 0.40762(4) 0.45506(4) 0.32655(3) 1.000 0.0244(2)
O1 O Uani 0.13367(9) 0.23358(9) 0.39099(7) 1.000 0.0180(3)
N11 N Uani 0.07262(11) 0.23411(10) 0.12471(9) 1.000 0.0154(4)
N12 N Uani 0.25646(11) 0.33443(10) 0.09153(9) 1.000 0.0154(4)
N13 N Uani 0.27802(11) 0.14271(10) 0.21227(8) 1.000 0.0146(4)
N14 N Uani -0.02436(11) 0.38015(10) 0.24823(9) 1.000 0.0166(4)
C11 C Uani 0.07718(14) 0.29740(13) 0.04052(11) 1.000 0.0176(5)
C12 C Uani 0.19730(14) 0.30408(13) 0.01416(10) 1.000 0.0175(5)
C13 C Uani 0.27714(14) 0.43964(13) 0.07489(11) 1.000 0.0187(5)
C14 C Uani 0.16607(15) 0.51347(14) 0.06698(13) 1.000 0.0239(5)
C15 C Uani 0.35396(16) 0.45442(15) -0.00611(13) 1.000 0.0245(5)
C16 C Uani 0.36543(13) 0.26458(13) 0.11028(11) 1.000 0.0170(4)
C17 C Uani 0.35679(13) 0.15629(13) 0.13496(11) 1.000 0.0165(4)
C18 C Uani 0.33974(13) 0.09433(12) 0.29613(10) 1.000 0.0163(4)
C19 C Uani 0.41700(14) 0.16017(14) 0.32661(12) 1.000 0.0204(5)
C110 C Uani 0.40160(15) -0.01331(14) 0.28750(12) 1.000 0.0213(5)
C111 C Uani 0.19821(14) 0.07989(13) 0.18675(11) 1.000 0.0174(5)
C112 C Uani 0.12303(14) 0.12775(13) 0.10987(11) 1.000 0.0176(5)
C113 C Uani -0.04504(13) 0.24015(13) 0.15767(11) 1.000 0.0178(5)
C114 C Uani -0.09774(13) 0.34297(13) 0.18770(11) 1.000 0.0190(5)
C115 C Uani -0.08893(14) 0.46129(13) 0.30150(12) 1.000 0.0222(5)
C116 C Uani -0.17198(17) 0.42236(17) 0.36882(14) 1.000 0.0307(6)
C117 C Uani -0.15337(18) 0.54682(16) 0.24016(16) 1.000 0.0332(6)
C118 C Uani -0.00798(16) 0.50383(16) 0.35718(14) 1.000 0.0280(6)
C119 C Uani 0.26874(14) 0.42790(14) 0.30141(12) 1.000 0.0194(5)
C120 C Uani 0.39942(19) 0.59254(17) 0.33751(16) 1.000 0.0352(7)
C121 C Uani 0.52222(18) 0.4178(2) 0.23987(18) 1.000 0.0441(9)
C122 C Uani 0.4589(2) 0.38909(18) 0.43645(16) 1.000 0.0399(7)
C123 C Uani 0.17575(15) 0.24874(15) 0.47940(11) 1.000 0.0217(5)
C124 C Uani 0.08504(17) 0.22849(16) 0.54551(12) 1.000 0.0280(6)
C125 C Uani 0.04398(18) 0.14337(16) 0.50420(12) 1.000 0.0284(6)
C126 C Uani 0.04823(15) 0.17108(15) 0.40414(12) 1.000 0.0232(5)
C21 C Uani 0.26813(13) -0.02580(12) 0.69319(10) 1.000 0.0166(4)
C22 C Uani 0.32233(13) 0.02130(13) 0.62330(11) 1.000 0.0178(4)
C23 C Uani 0.34718(14) -0.01886(14) 0.53912(11) 1.000 0.0215(5)
C24 C Uani 0.31924(15) -0.10900(14) 0.52137(12) 1.000 0.0240(5)
C25 C Uani 0.26661(16) -0.15896(15) 0.58890(12) 1.000 0.0259(5)
C26 C Uani 0.24220(14) -0.11777(14) 0.67238(12) 1.000 0.0217(5)
C27 C Uani 0.22855(13) -0.06164(12) 0.87240(10) 1.000 0.0151(4)
C28 C Uani 0.30860(13) -0.15104(13) 0.87801(11) 1.000 0.0180(4)
C29 C Uani 0.31555(14) -0.22010(13) 0.95219(11) 1.000 0.0197(5)
C210 C Uani 0.24179(14) -0.20110(13) 1.02514(11) 1.000 0.0187(5)
C211 C Uani 0.16116(14) -0.11361(13) 1.02236(10) 1.000 0.0175(4)
C212 C Uani 0.15459(13) -0.04613(12) 0.94702(10) 1.000 0.0159(4)
C213 C Uani 0.31632(13) 0.09649(12) 0.81887(10) 1.000 0.0156(4)
C214 C Uani 0.39012(13) 0.07131(13) 0.89162(11) 1.000 0.0171(4)
C215 C Uani 0.46812(14) 0.12875(13) 0.91196(11) 1.000 0.0199(5)
C216 C Uani 0.47449(14) 0.21575(14) 0.86041(12) 1.000 0.0217(5)
C217 C Uani 0.40061(14) 0.24558(13) 0.78973(12) 1.000 0.0214(5)
C218 C Uani 0.32379(14) 0.18722(13) 0.77045(11) 1.000 0.0183(5)
C219 C Uani 0.10214(13) 0.09337(12) 0.77621(10) 1.000 0.0163(4)
C220 C Uani 0.06756(14) 0.18911(13) 0.80878(11) 1.000 0.0192(5)
C221 C Uani -0.03833(15) 0.24770(14) 0.79284(12) 1.000 0.0236(5)
C222 C Uani -0.11562(14) 0.21215(14) 0.74331(12) 1.000 0.0239(5)
C223 C Uani -0.08595(14) 0.11702(14) 0.71201(11) 1.000 0.0227(5)
C224 C Uani 0.02041(14) 0.05937(13) 0.72808(11) 1.000 0.0188(5)
B2 B Uani 0.22915(14) 0.02520(14) 0.79038(12) 1.000 0.0153(5)
H110' H Uiso 0.43835 -0.04061 0.34356 1.00(3) 0.0273(17)
H110" H Uiso 0.45926 -0.01901 0.24055 1.00(4) 0.040(2)
H111' H Uiso 0.23714 0.01333 0.16906 1.00(3) 0.0161(15)
H112' H Uiso 0.06348 0.09234 0.10525 1.00(3) 0.0222(16)
H113' H Uiso -0.08944 0.21910 0.11285 1.00(3) 0.0225(16)
H114' H Uiso -0.16925 0.33530 0.21617 1.00(3) 0.0168(16)
H116' H Uiso -0.21418 0.47923 0.40189 1.00(4) 0.045(2)
H116" H Uiso -0.13193 0.38166 0.41185 1.00(5) 0.062(2)
H117' H Uiso -0.18395 0.60166 0.27688 1.00(4) 0.046(2)
H117" H Uiso -0.21277 0.52292 0.20647 1.00(4) 0.044(2)
H11 H Uiso 0.03785 0.36253 0.05173 1.00(3) 0.0121(15)
H11' H Uiso 0.04112 0.27335 -0.00958 1.00(3) 0.0122(14)
H118' H Uiso -0.05233 0.55061 0.39414 1.00(4) 0.044(2)
H12 H Uiso 0.24055 0.24064 -0.00784 1.00(3) 0.0113(14)
H12' H Uiso 0.19623 0.35223 -0.03819 1.00(3) 0.0138(15)
H118" H Uiso 0.04586 0.53306 0.31868 1.00(3) 0.0256(17)
H13 H Uiso 0.31317 0.45244 0.12795 1.00(3) 0.0085(14)
H119' H Uiso 0.24074 0.43074 0.35550 1.00(4) 0.042(2)
H14 H Uiso 0.12791 0.50537 0.01086 1.00(4) 0.0302(18)
H14' H Uiso 0.18028 0.58079 0.06240 1.00(3) 0.0274(17)
H14" H Uiso 0.11893 0.50741 0.11952 1.00(3) 0.0258(17)
H120' H Uiso 0.38132 0.62930 0.27552 1.00(4) 0.043(2)
H15 H Uiso 0.42751 0.41379 0.00151 1.00(3) 0.0262(18)
H15' H Uiso 0.36126 0.52336 -0.01155 1.00(3) 0.0286(17)
H15" H Uiso 0.32837 0.43737 -0.06364 1.00(4) 0.0370(19)
H120" H Uiso 0.46958 0.60618 0.35870 1.00(4) 0.052(2)
H16 H Uiso 0.39703 0.29142 0.15773 1.00(3) 0.0142(15)
H16' H Uiso 0.41577 0.26384 0.05806 1.00(3) 0.0162(15)
H121' H Uiso 0.50166 0.44915 0.18131 1.00(4) 0.056(2)
H17 H Uiso 0.33631 0.12541 0.08446 1.00(3) 0.0112(14)
H17' H Uiso 0.43013 0.12200 0.14842 1.00(3) 0.0214(17)
H121" H Uiso 0.54316 0.33870 0.24165 1.00(5) 0.077(3)
H18 H Uiso 0.28080 0.09367 0.34363 1.00(3) 0.0118(14)
H122' H Uiso 0.52878 0.40577 0.45612 1.00(5) 0.059(2)
H19 H Uiso 0.47931 0.15840 0.28469 1.00(3) 0.0319(18)
H19' H Uiso 0.44118 0.13778 0.38572 1.00(3) 0.0283(17)
H19" H Uiso 0.38068 0.22806 0.33022 1.00(3) 0.0264(17)
H122" H Uiso 0.47377 0.31562 0.43727 1.00(5) 0.066(2)
H123' H Uiso 0.24201 0.20153 0.48772 1.00(3) 0.0248(17)
H124' H Uiso 0.11340 0.21321 0.60419 1.00(4) 0.046(2)
H125' H Uiso -0.03369 0.13909 0.52275 1.00(4) 0.039(2)
H126' H Uiso -0.01897 0.20915 0.38444 1.00(3) 0.0212(17)
H110 H Uiso 0.35132 -0.05810 0.27635 1.00(4) 0.0324(18)
H111 H Uiso 0.15604 0.06966 0.24080 1.00(3) 0.0155(15)
H112 H Uiso 0.16445 0.12630 0.05317 1.00(3) 0.0122(15)
H113 H Uiso -0.04371 0.19049 0.20818 1.00(3) 0.0170(15)
H114 H Uiso -0.11683 0.38951 0.13260 1.00(3) 0.0130(14)
H116 H Uiso -0.22615 0.39299 0.33791 1.00(4) 0.039(2)
H117 H Uiso -0.10503 0.56961 0.19368 1.00(4) 0.0336(19)
H118 H Uiso 0.03547 0.44889 0.39879 1.00(4) 0.0358(19)
H119 H Uiso 0.22915 0.48721 0.26548 1.00(4) 0.042(2)
H120 H Uiso 0.34080 0.61713 0.38229 1.00(4) 0.057(2)
H121 H Uiso 0.58466 0.44557 0.25352 1.00(5) 0.059(2)
H122 H Uiso 0.40121 0.40615 0.48514 1.00(5) 0.076(3)
H123 H Uiso 0.19207 0.31340 0.47854 1.00(3) 0.0218(16)
H124 H Uiso 0.02096 0.28851 0.54501 1.00(4) 0.039(2)
H125 H Uiso 0.09367 0.07945 0.51970 1.00(4) 0.047(2)
H126 H Uiso 0.07150 0.11143 0.36841 1.00(4) 0.0381(19)
H22 H Uiso 0.34228 0.08363 0.62930 1.00(3) 0.0168(15)
H23 H Uiso 0.38503 0.01343 0.49547 1.00(3) 0.0291(17)
H24 H Uiso 0.33743 -0.13685 0.46762 1.00(4) 0.0353(19)
H25 H Uiso 0.25095 -0.22257 0.57948 1.00(3) 0.0282(17)
H26 H Uiso 0.21059 -0.15367 0.71684 1.00(3) 0.0165(15)
H28 H Uiso 0.35816 -0.16452 0.83056 1.00(3) 0.0192(16)
H29 H Uiso 0.36981 -0.27907 0.95284 1.00(3) 0.0209(16)
H210 H Uiso 0.24672 -0.24572 1.07582 1.00(3) 0.0255(17)
H211 H Uiso 0.11238 -0.10306 1.06961 1.00(3) 0.0183(16)
H212 H Uiso 0.10129 0.01304 0.94595 1.00(3) 0.0154(16)
H214 H Uiso 0.38959 0.01377 0.92743 1.00(3) 0.0231(16)
H215 H Uiso 0.51886 0.10627 0.95791 1.00(4) 0.0312(18)
H216 H Uiso 0.52628 0.25352 0.87401 1.00(3) 0.0279(17)
H217 H Uiso 0.40397 0.30384 0.75603 1.00(3) 0.0211(16)
H218 H Uiso 0.27409 0.21046 0.72243 1.00(3) 0.0251(17)
H220 H Uiso 0.11486 0.21490 0.84153 1.00(3) 0.0256(17)
H221 H Uiso -0.06046 0.31372 0.81606 1.00(3) 0.0301(18)
H222 H Uiso -0.18575 0.25067 0.73145 1.00(3) 0.0277(18)
H223 H Uiso -0.13893 0.09091 0.67599 1.00(3) 0.0265(17)
H224 H Uiso 0.04111 -0.00736 0.70189 1.00(3) 0.0240(16)

loop_
_atom_type_symbol
_atom_type_description
_atom_type_scat_dispersion_real
_atom_type_scat_dispersion_imag
_atom_type_scat_source
Y Y -2.7962 3.5667 'International Tables Vol C Tables 4.2.6.8 and 6.1.1.4'
Si Si 0.0817 0.0704 'International Tables Vol C Tables 4.2.6.8 and 6.1.1.4'
O O 0.0106 0.0060 'International Tables Vol C Tables 4.2.6.8 and 6.1.1.4'
N N 0.0061 0.0033 'International Tables Vol C Tables 4.2.6.8 and 6.1.1.4'
B B 0.0013 0.0007 'International Tables Vol C Tables 4.2.6.8 and 6.1.1.4'
H H 0.0000 0.0000 'International Tables Vol C Tables 4.2.6.8 and 6.1.1.4'
C C 0.0033 0.0016 'International Tables Vol C Tables 4.2.6.8 and 6.1.1.4'

loop_
_geom_angle_atom_site_label_1
_geom_angle_atom_site_label_2
_geom_angle_atom_site_label_3
_geom_angle
_geom_angle_publ_flag
O1 Y1 N11 111.55(4) yes
O1 Y1 N12 155.23(4) yes
O1 Y1 N13 84.26(4) yes
O1 Y1 N14 88.76(4) yes
O1 Y1 C119 95.18(5) yes
N11 Y1 N12 67.95(4) yes
N11 Y1 N13 68.84(4) yes
N11 Y1 N14 73.56(5) yes
N11 Y1 C119 153.10(5) yes
N12 Y1 N13 72.38(4) yes
N12 Y1 N14 113.65(5) yes
N12 Y1 C119 86.60(5) yes
N13 Y1 N14 135.82(5) yes
N13 Y1 C119 112.75(5) yes
N14 Y1 C119 111.31(5) yes
C119 Si1 C120 111.25(10) yes
C119 Si1 C121 115.97(10) yes
C119 Si1 C122 109.86(10) yes
C120 Si1 C121 105.16(11) yes
C120 Si1 C122 107.41(11) yes
C121 Si1 C122 106.74(11) yes
Y1 O1 C123 130.71(10) yes
Y1 O1 C126 119.70(9) yes
C123 O1 C126 108.59(12) yes
Y1 N11 C11 107.46(10) yes
Y1 N11 C112 116.06(10) yes
Y1 N11 C113 102.60(9) yes
C11 N11 C112 110.57(12) yes
C11 N11 C113 111.04(13) yes
C112 N11 C113 108.86(13) yes
Y1 N12 C12 114.01(9) yes
Y1 N12 C13 111.00(9) yes
Y1 N12 C16 98.63(9) yes
C12 N12 C13 111.25(12) yes
C12 N12 C16 112.09(13) yes
C13 N12 C16 109.18(13) yes
Y1 N13 C17 109.44(9) yes
Y1 N13 C18 109.96(9) yes
Y1 N13 C111 106.00(10) yes
C17 N13 C18 112.08(12) yes
C17 N13 C111 110.26(12) yes
C18 N13 C111 108.92(12) yes
Y1 N14 C114 118.70(10) yes
Y1 N14 C115 130.39(10) yes
C114 N14 C115 110.91(13) yes
N11 C11 C12 111.29(13) yes
N12 C12 C11 110.85(13) yes
N12 C13 C14 109.96(14) yes
N12 C13 C15 114.78(14) yes
C14 C13 C15 110.73(15) no
N12 C16 C17 115.18(13) yes
N13 C17 C16 114.63(13) yes
N13 C18 C19 109.89(13) yes
N13 C18 C110 114.86(13) yes
C19 C18 C110 111.58(14) no
N13 C111 C112 112.99(14) yes
N11 C11 H11' 112.03 no
C12 C11 H11 108.06 no
C12 C11 H11' 109.81 no
H11 C11 H11' 108.16 no
N11 C11 H11 107.32 no
N12 C12 H12' 111.00 no
C11 C12 H12 112.62 no
N12 C12 H12 109.58 no
H12 C12 H12' 103.86 no
N11 C112 C111 111.72(13) yes
C11 C12 H12' 108.73 no
C14 C13 H13 108.13 no
N12 C13 H13 104.93 no
N11 C113 C114 112.61(13) yes
C15 C13 H13 107.95 no
C13 C14 H14 110.77 no
C13 C14 H14' 109.06 no
N14 C114 C113 111.50(13) yes
H14' C14 H14" 107.75 no
C13 C14 H14" 111.26 no
H14 C14 H14' 106.11 no
H14 C14 H14" 111.69 no
N14 C115 C117 111.48(15) yes
N14 C115 C118 109.05(14) yes
C116 C115 C117 109.17(16) no
N14 C115 C116 111.96(15) yes
C13 C15 H15 111.51 no
C13 C15 H15' 108.59 no
C13 C15 H15" 114.94 no
C116 C115 C118 106.85(15) no
C117 C115 C118 108.16(16) no
H15' C15 H15" 108.11 no
H15 C15 H15' 108.10 no
H15 C15 H15" 105.35 no
C17 C16 H16 110.41 no
N12 C16 H16' 110.57 no
C17 C16 H16' 106.87 no
H16 C16 H16' 108.20 no
N12 C16 H16 105.47 no
N13 C17 H17 109.12 no
C16 C17 H17' 106.14 no
H17 C17 H17' 104.95 no
N13 C17 H17' 110.56 no
C16 C17 H17 110.98 no
C110 C18 H18 107.68 no
N13 C18 H18 105.25 no
C19 C18 H18 107.07 no
Y1 C119 Si1 149.08(10) yes
H19 C19 H19" 107.71 no
H19' C19 H19" 105.87 no
C18 C19 H19' 108.85 no
C18 C19 H19" 112.85 no
C18 C19 H19 109.80 no
H19 C19 H19' 111.74 no
O1 C123 C124 104.55(14) yes
C123 C124 C125 102.41(15) no
C124 C125 C126 102.91(16) no
O1 C126 C125 106.25(15) yes
C18 C110 H110' 111.08 no
C18 C110 H110" 112.49 no
C18 C110 H110 112.38 no
H110' C110 H110" 106.95 no
H110' C110 H110 104.61 no
H110" C110 H110 108.89 no
N13 C111 H111' 112.01 no
N13 C111 H111 105.06 no
C112 C111 H111' 107.74 no
C112 C111 H111 111.80 no
H111' C111 H111 107.13 no
N11 C112 H112' 107.93 no
N11 C112 H112 107.68 no
C111 C112 H112' 109.33 no
C111 C112 H112 111.06 no
H112' C112 H112 109.02 no
N11 C113 H113' 110.64 no
N11 C113 H113 107.28 no
C114 C113 H113' 111.32 no
C114 C113 H113 109.86 no
H113' C113 H113 104.76 no
N14 C114 H114' 113.01 no
N14 C114 H114 111.88 no
C113 C114 H114' 105.24 no
C113 C114 H114 108.66 no
H114' C114 H114 106.16 no
C115 C116 H116' 109.09 no
C115 C116 H116" 108.26 no
C115 C116 H116 111.55 no
H116' C116 H116" 104.50 no
H116' C116 H116 107.79 no
H116" C116 H116 115.29 no
C115 C117 H117' 108.23 no
C115 C117 H117" 110.41 no
C115 C117 H117 111.61 no
H117' C117 H117" 112.54 no
H117' C117 H117 109.04 no
H117" C117 H117 105.04 no
C115 C118 H118' 106.59 no
C115 C118 H118" 111.76 no
C115 C118 H118 109.88 no
H118' C118 H118" 113.02 no
H118' C118 H118 107.06 no
H118" C118 H118 108.40 no
Y1 C119 H119' 97.08 no
Y1 C119 H119 95.06 no
Si1 C119 H119' 97.86 no
Si1 C119 H119 105.97 no
H119' C119 H119 107.49 no
Si1 C120 H120' 108.69 no
Si1 C120 H120" 111.50 no
Si1 C120 H120 109.48 no
H120' C120 H120" 109.47 no
H120' C120 H120 110.55 no
H120" C120 H120 107.15 no
Si1 C121 H121' 111.43 no
Si1 C121 H121" 108.32 no
Si1 C121 H121 108.87 no
H121' C121 H121" 114.36 no
H121' C121 H121 102.39 no
H121" C121 H121 111.31 no
C26 C21 B2 121.90(14) yes
C22 C21 C26 114.63(14) no
C22 C21 B2 123.35(14) yes
Si1 C122 H122' 113.50 no
Si1 C122 H122" 115.17 no
Si1 C122 H122 110.25 no
H122' C122 H122" 104.88 no
C21 C22 C23 122.87(16) no
H122' C122 H122 107.80 no
H122" C122 H122 104.59 no
H123' C123 H123 109.04 no
C124 C123 H123' 111.59 no
C124 C123 H123 115.71 no
O1 C123 H123' 106.57 no
O1 C123 H123 108.88 no
C22 C23 C24 120.52(16) no
C23 C24 C25 118.67(17) no
C123 C124 H124 109.94 no
C125 C124 H124' 114.70 no
C123 C124 H124' 111.08 no
H124' C124 H124 110.39 no
C125 C124 H124 108.00 no
C126 C125 H125' 109.48 no
C124 C125 H125 110.48 no
C124 C125 H125' 113.02 no
C24 C25 C26 120.08(18) no
C126 C125 H125 111.51 no
H125' C125 H125 109.34 no
O1 C126 H126' 107.52 no
O1 C126 H126 108.04 no
C125 C126 H126' 111.49 no
C125 C126 H126 111.98 no
H126' C126 H126 111.27 no
C21 C26 C25 123.23(16) no
C28 C27 C212 115.27(14) no
C28 C27 B2 122.69(14) yes
C212 C27 B2 121.70(14) yes
C27 C28 C29 122.84(15) no
C28 C29 C210 120.01(16) no
C21 C22 H22 121.94 no
C23 C22 H22 115.16 no
C22 C23 H23 120.24 no
C24 C23 H23 119.19 no
C23 C24 H24 121.14 no
C25 C24 H24 120.14 no
C24 C25 H25 120.03 no
C26 C25 H25 119.80 no
C21 C26 H26 118.27 no
C25 C26 H26 118.45 no
C29 C28 H28 118.94 no
C27 C28 H28 118.22 no
C28 C29 H29 119.98 no
C210 C29 H29 120.01 no
C29 C210 C211 119.06(15) no
C210 C211 C212 120.06(15) no
C27 C212 C211 122.75(15) no
C214 C213 C218 114.50(15) no
C218 C213 B2 122.16(14) yes
C214 C213 B2 123.33(14) yes
C213 C214 C215 123.01(15) no
C214 C215 C216 120.17(16) no
C215 C216 C217 118.92(16) no
C216 C217 C218 120.01(16) no
C213 C218 C217 123.32(15) no
C220 C219 B2 123.56(14) yes
C220 C219 C224 114.83(15) no
C224 C219 B2 121.60(14) yes
C219 C220 C221 122.94(16) no
C220 C221 C222 120.35(17) no
C221 C222 C223 118.56(17) no
C222 C223 C224 120.50(16) no
C219 C224 C223 122.79(16) no
C29 C210 H210 120.94 no
C211 C210 H210 119.99 no
C212 C211 H211 121.79 no
C210 C211 H211 118.12 no
C27 C212 H212 117.47 no
C211 C212 H212 119.74 no
C213 C214 H214 120.00 no
C215 C214 H214 116.97 no
C216 C215 H215 120.02 no
C214 C215 H215 119.70 no
C215 C216 H216 119.93 no
C217 C216 H216 121.14 no
C218 C217 H217 120.96 no
C216 C217 H217 119.02 no
C213 C218 H218 119.08 no
C217 C218 H218 117.60 no
C219 C220 H220 119.66 no
C221 C220 H220 117.39 no
C222 C221 H221 118.12 no
C220 C221 H221 121.53 no
C221 C222 H222 121.22 no
C223 C222 H222 120.22 no
C222 C223 H223 119.83 no
C224 C223 H223 119.61 no
C223 C224 H224 118.88 no
C219 C224 H224 118.26 no
C21 B2 C213 111.04(13) yes
C21 B2 C219 106.84(12) yes
C27 B2 C219 110.53(13) yes
C213 B2 C219 110.14(13) yes
C27 B2 C213 107.39(12) yes
C21 B2 C27 110.94(13) yes

loop_
_geom_bond_atom_site_label_1
_geom_bond_atom_site_label_2
_geom_bond_distance
_geom_bond_publ_flag
Y1 O1 2.3721(11) yes
Y1 N11 2.5211(14) yes
Y1 N12 2.5999(14) yes
Y1 N13 2.5630(14) yes
Y1 N14 2.2333(14) yes
Y1 C119 2.4466(18) yes
Si1 C119 1.8550(18) yes
Si1 C120 1.877(2) yes
Si1 C121 1.889(3) yes
Si1 C122 1.876(2) yes
O1 C123 1.465(2) yes
O1 C126 1.472(2) yes
N11 C11 1.481(2) yes
N11 C112 1.489(2) yes
N11 C113 1.490(2) yes
N12 C12 1.496(2) yes
N12 C13 1.510(2) yes
N12 C16 1.496(2) yes
N13 C17 1.502(2) yes
N13 C18 1.519(2) yes
N13 C111 1.489(2) yes
N14 C114 1.466(2) yes
N14 C115 1.485(2) yes
C11 C12 1.523(2) no
C13 C14 1.522(3) no
C13 C15 1.531(3) no
C16 C17 1.524(2) no
C18 C19 1.520(2) no
C18 C110 1.525(2) no
C111 C112 1.517(2) no
C11 H11 0.9457 no
C11 H11' 0.9808 no
C12 H12 0.9905 no
C12 H12' 0.9846 no
C13 H13 0.9553 no
C113 C114 1.513(2) no
C14 H14 0.9890 no
C14 H14' 0.9661 no
C14 H14" 0.9649 no
C115 C117 1.534(3) no
C115 C118 1.526(3) no
C115 C116 1.547(3) no
C15 H15 0.9619 no
C15 H15' 0.9608 no
C15 H15" 0.9755 no
C16 H16 0.9402 no
C16 H16' 0.9746 no
C17 H17' 0.9439 no
C17 H17 0.9465 no
C18 H18 0.9933 no
C19 H19 0.9657 no
C19 H19' 0.9470 no
C19 H19" 0.9492 no
C123 C124 1.512(3) no
C124 C125 1.522(3) no
C125 C126 1.513(3) no
C110 H110' 0.9744 no
C110 H110" 0.9714 no
C110 H110 0.9711 no
C111 H111' 0.9866 no
C111 H111 0.9586 no
C112 H112' 0.9540 no
C112 H112 0.9690 no
C113 H113' 0.9619 no
C113 H113 0.9771 no
C114 H114' 0.9788 no
C114 H114 1.0072 no
C116 H116' 0.9928 no
C116 H116" 0.9063 no
C116 H116 0.9760 no
C117 H117' 0.9632 no
C117 H117" 1.0077 no
C117 H117 0.9707 no
C118 H118' 0.9452 no
C118 H118" 0.9845 no
C118 H118 1.0140 no
C119 H119' 0.8643 no
C119 H119 0.9894 no
C120 H120' 1.0286 no
C120 H120" 0.9747 no
C120 H120 0.9861 no
C121 H121' 0.9622 no
C121 H121" 1.0583 no
C121 H121 0.9465 no
C21 B2 1.660(2) yes
C21 C22 1.404(2) no
C21 C26 1.408(2) no
C122 H122' 0.9804 no
C122 H122" 0.9828 no
C122 H122 0.9998 no
C22 C23 1.399(2) no
C123 H123' 0.9342 no
C23 C24 1.383(3) no
C123 H123 0.9415 no
C24 C25 1.390(3) no
C124 H124 1.0141 no
C124 H124' 0.9429 no
C25 C26 1.395(3) no
C125 H125' 0.9897 no
C125 H125 0.9773 no
C126 H126' 0.9234 no
C126 H126 0.9905 no
C27 C28 1.404(2) no
C27 B2 1.646(2) yes
C27 C212 1.409(2) no
C28 C29 1.397(2) no
C29 C210 1.392(2) no
C22 H22 0.9400 no
C23 H23 0.9242 no
C24 H24 0.9095 no
C25 H25 0.9447 no
C26 H26 0.9184 no
C28 H28 0.9187 no
C29 H29 0.9353 no
C210 C211 1.388(2) no
C211 C212 1.398(2) no
C213 C218 1.410(2) no
C213 C214 1.408(2) no
C213 B2 1.655(2) yes
C214 C215 1.396(2) no
C215 C216 1.386(3) no
C216 C217 1.391(3) no
C217 C218 1.390(2) no
C219 C220 1.404(2) no
C219 C224 1.409(2) no
C219 B2 1.653(2) yes
C220 C221 1.395(3) no
C221 C222 1.389(3) no
C222 C223 1.384(3) no
C223 C224 1.395(2) no
C210 H210 0.9335 no
C211 H211 0.9068 no
C212 H212 0.9309 no
C214 H214 0.9212 no
C215 H215 0.9302 no
C216 H216 0.9240 no
C217 H217 0.9197 no
C218 H218 0.9469 no
C220 H220 0.9005 no
C221 H221 0.9710 no
C222 H222 0.9259 no
C223 H223 0.9824 no
C224 H224 0.9971 no

loop_
_geom_contact_atom_site_label_1
_geom_contact_atom_site_label_2
_geom_contact_distance
_geom_contact_site_symmetry_2
_geom_contact_publ_flag
Y1 H118" 3.2779 . no
Y1 H14" 3.1284 . no
Y1 H19" 2.9968 . no
Y1 H118 3.1642 . no
Si1 H13 3.2032 . no
Si1 H16 3.4858 . no
Si1 H19" 3.1769 . no
O1 N14 3.2225(18) . no
O1 C18 3.188(2) . no
O1 H18 2.4712 . no
N11 N12 2.8626(19) . no
N11 N13 2.8741(19) . no
N11 N14 2.8558(19) . no
N11 C12 2.479(2) . no
N11 C17 3.420(2) . no
N11 C111 2.487(2) . no
N11 C114 2.499(2) . no
N12 N11 2.8626(19) . no
N12 N13 3.0488(19) . no
N12 C11 2.486(2) . no
N12 C17 2.549(2) . no
N13 N11 2.8741(19) . no
N13 N12 3.0488(19) . no
N13 C16 2.546(2) . no
N13 C112 2.506(2) . no
N14 O1 3.2225(18) . no
N14 N11 2.8558(19) . no
N14 C113 2.463(2) . no
C11 C14 3.385(3) . no
C14 C11 3.385(3) . no
C16 C19 3.455(2) . no
C17 C215 3.559(2) 1_554 no
C19 C16 3.455(2) . no
C22 C218 3.250(2) . no
C26 C224 3.375(3) . no
C26 C28 3.165(2) . no
C28 C26 3.165(2) . no
C28 C214 3.394(2) . no
C111 C223 3.489(2) 2_556 no
C11 H14 3.0254 . no
C11 H114 2.8114 . no
C12 H112 2.5645 . no
C12 H17 2.8385 . no
C112 C212 3.459(2) 1_554 no
C12 H15" 2.8228 . no
C112 C211 3.560(2) 1_554 no
C12 H14 2.7089 . no
C13 H119 2.9626 . no
C14 H221 3.0728 2_566 no
C14 H119 3.0508 . no
C14 H12' 2.7407 . no
C14 H11 2.8436 . no
C15 H16' 2.6828 . no
C15 H12' 2.6571 . no
C16 H15 2.7296 . no
C17 H19 2.7195 . no
C17 H110" 2.8641 . no
C17 H112 2.7822 . no
C17 H12 2.6556 . no
C118 C119 3.420(3) . no
C19 H17' 2.7256 . no
C19 H122" 2.9625 . no
C119 C118 3.420(3) . no
C119 C13 3.360(2) . no
C19 H16 2.9761 . no
C21 H224 2.7274 . no
C21 H28 2.7879 . no
C22 H218 3.0039 . no
C22 H110' 3.0356 2_656 no
C22 H123' 3.0987 . no
C23 H19' 2.9690 2_656 no
C23 H110' 3.0925 . no
C23 H123' 3.0856 . no
C125 C223 3.461(3) . no
C125 C224 3.472(2) . no
C26 H224 2.6521 . no
C26 H28 2.7518 . no
C27 H214 2.5639 . no
C27 H113' 2.9825 2_556 no
C27 H26 2.7349 . no
C28 H214 2.7755 . no
C28 H26 2.7122 . no
C28 H113' 2.9919 2_556 no
C29 H113' 2.9426 2_556 no
C110 H111 3.0655 . no
C110 H111' 2.6604 . no
C110 H17' 2.7439 . no
C111 H126 3.0830 . no
C111 H110 2.6904 . no
C111 H113 3.0531 . no
C211 C112 3.560(2) 1_556 no
C212 C112 3.459(2) 1_556 no
C112 H12 2.8048 . no
C112 H212 3.0241 1_554 no
C112 H17 2.6092 . no
C113 H26 3.0629 2_556 no
C114 H117 3.0847 . no
C114 H117" 2.6049 . no
C114 H116 2.7332 . no
C114 H11 2.6071 . no
C214 C28 3.394(2) . no
C215 C17 3.559(2) 1_556 no
C116 H114' 2.6239 . no
C117 H114' 2.9764 . no
C117 H114 2.7179 . no
C218 C220 3.152(2) . no
C218 C22 3.250(2) . no
C118 H119' 2.9975 . no
C119 H13 2.6328 . no
C119 H118" 2.8232 . no
C119 H19" 2.8114 . no
C220 C218 3.152(2) . no
C121 H16 2.8646 . no
C121 H13 3.0239 . no
C122 H19" 3.0966 . no
C123 H18 3.0856 . no
C223 C111 3.489(2) 2_556 no
C223 C125 3.461(3) . no
C224 C125 3.472(2) . no
C224 C26 3.375(3) . no
C126 H111 3.0108 . no
C126 H18 2.9579 . no
C210 H113' 2.8589 2_556 no
C211 H113' 2.8003 2_556 no
C212 H112 2.9396 1_556 no
C212 H112' 2.9835 2_556 no
C212 H113' 2.8365 2_556 no
C213 H22 2.8387 . no
C213 H110" 2.8662 2_656 no
C213 H220 2.6850 . no
C214 H17 3.0266 1_556 no
C214 H110" 2.6817 2_656 no
C214 H12 3.0858 1_556 no
C215 H110" 2.8215 2_656 no
C215 H16' 2.9140 1_556 no
C215 H17 2.9884 1_556 no
C216 H16' 3.0841 1_556 no
C218 H117' 3.0949 2_566 no
C218 H22 2.5841 . no
C218 H220 2.6936 . no
C219 H218 2.9399 . no
C219 H124' 2.9605 . no
C219 H212 2.6861 . no
C220 H212 3.0223 . no
C220 H11' 2.9857 1_556 no
C220 H218 2.8494 . no
C220 H124' 3.0841 . no
C221 H211 2.9953 2_557 no
C222 H210 3.0999 2_557 no
C222 H211 3.0665 2_557 no
C223 H111 2.8829 2_556 no
C223 H125' 2.8761 . no
C224 H124' 3.0673 . no
C224 H111 3.0445 2_556 no
H110' C23 3.0925 . no
H110' C22 3.0356 2_656 no
H110' H19' 2.5601 . no
H110' H23 2.4501 . no
H110" C17 2.8641 . no
H110" C214 2.6817 2_656 no
H110" H17' 2.2645 . no
H110" C213 2.8662 2_656 no
H110" C215 2.8215 2_656 no
H111' H110 2.1959 . no
H111' H17 2.4036 . no
H111' C110 2.6604 . no
H112' H113' 2.2849 . no
H112' H113 2.3019 . no
H112' C212 2.9835 2_556 no
H113' H112' 2.2849 . no
H113' C28 2.9919 2_556 no
H113' C29 2.9426 2_556 no
H113' C210 2.8589 2_556 no
H113' C211 2.8003 2_556 no
H113' C212 2.8365 2_556 no
H113' H11' 2.5525 . no
H113' C27 2.9825 2_556 no
H114' H117" 2.5069 . no
H114' H116 2.0662 . no
H114' C117 2.9764 . no
H114' C116 2.6239 . no
H116' H118' 2.3624 . no
H116' H117' 2.4874 . no
H116" H126' 2.5337 . no
H116" H118 2.3941 . no
H117' H116' 2.4874 . no
H117' H218 2.5841 2_566 no
H117' H118' 2.3787 . no
H117' C218 3.0949 2_566 no
H117" C114 2.6049 . no
H117" H116 2.5771 . no
H117" H114' 2.5069 . no
H117" H114 2.2873 . no
H117" H15" 2.5507 2_565 no
H11 H14 2.4554 . no
H11 H114 2.1873 . no
H11 C114 2.6071 . no
H11 C14 2.8436 . no
H11 H14 2.5794 2_565 no
H11' H113' 2.5525 . no
H11' C220 2.9857 1_554 no
H11' H220 2.4838 1_554 no
H11' H112 2.4103 . no
H118' H117' 2.3787 . no
H118' H116' 2.3624 . no
H118' H124 2.5283 2_566 no
H12 C112 2.8048 . no
H12 C17 2.6556 . no
H12 H16' 2.4581 . no
H12 H17 2.1931 . no
H12 H112 2.1118 . no
H12 C214 3.0858 1_554 no
H12' C15 2.6571 . no
H12' H14 2.2515 . no
H12' C14 2.7407 . no
H12' H15" 2.1753 . no
H118" Y1 3.2779 . no
H118" C119 2.8232 . no
H118" H119 2.3269 . no
H118" H119' 2.5607 . no
H13 Si1 3.2032 . no
H13 C119 2.6328 . no
H13 H16 2.2557 . no
H13 H121' 2.4420 . no
H13 C121 3.0239 . no
H13 H119 2.2942 . no
H119' H118" 2.5607 . no
H119' H118 2.5324 . no
H119' H123 2.4898 . no
H119' C118 2.9975 . no
H14 C12 2.7089 . no
H14 H11 2.4554 . no
H14 C11 3.0254 . no
H14 H11 2.5794 2_565 no
H14 H114 2.4844 2_565 no
H14 H12' 2.2515 . no
H14' H15' 2.4442 . no
H14" H119 2.5552 . no
H14" Y1 3.1284 . no
H15 C16 2.7296 . no
H15 H16' 2.1923 . no
H15' H14' 2.4442 . no
H15" H12' 2.1753 . no
H15" H117" 2.5507 2_565 no
H15" C12 2.8228 . no
H16 Si1 3.4858 . no
H16 C121 2.8646 . no
H16 H13 2.2557 . no
H16 C19 2.9761 . no
H16 H121" 2.4134 . no
H16' C215 2.9140 1_554 no
H16' C216 3.0841 1_554 no
H16' C15 2.6828 . no
H16' H15 2.1923 . no
H16' H12 2.4581 . no
H121' H13 2.4420 . no
H17 C112 2.6092 . no
H17 C214 3.0266 1_554 no
H17 C215 2.9884 1_554 no
H17 H111' 2.4036 . no
H17 H12 2.1931 . no
H17 H112 2.1553 . no
H17 C12 2.8385 . no
H17' C19 2.7256 . no
H17' H110" 2.2645 . no
H17' H19 2.2411 . no
H17' C110 2.7439 . no
H121" H16 2.4134 . no
H18 C123 3.0856 . no
H18 C126 2.9579 . no
H18 O1 2.4712 . no
H18 H126 2.5318 . no
H18 H111 2.2686 . no
H19 H28 2.5911 2_656 no
H19 C17 2.7195 . no
H19 H17' 2.2411 . no
H19' H23 2.4597 . no
H19' C23 2.9690 2_656 no
H19' H110' 2.5601 . no
H19" C119 2.8114 . no
H19" Y1 2.9968 . no
H19" Si1 3.1769 . no
H19" H122" 2.4753 . no
H19" C122 3.0966 . no
H122" H19" 2.4753 . no
H122" C19 2.9625 . no
H123' C22 3.0987 . no
H123' C23 3.0856 . no
H124' C219 2.9605 . no
H124' C224 3.0673 . no
H124' C220 3.0841 . no
H22 C218 2.5841 . no
H22 H218 2.2972 . no
H22 C213 2.8387 . no
H125' C223 2.8761 . no
H23 H110' 2.4501 . no
H23 H19' 2.4597 . no
H126' H116" 2.5337 . no
H26 C27 2.7349 . no
H26 H113 2.4144 2_556 no
H26 H28 2.4794 . no
H26 H224 2.5781 . no
H26 C28 2.7122 . no
H26 C113 3.0629 2_556 no
H28 C21 2.7879 . no
H28 C26 2.7518 . no
H28 H26 2.4794 . no
H28 H19 2.5911 2_656 no
H110 C111 2.6904 . no
H110 H111' 2.1959 . no
H111 C126 3.0108 . no
H111 C110 3.0655 . no
H111 C223 2.8829 2_556 no
H111 C224 3.0445 2_556 no
H111 H223 2.4893 2_556 no
H111 H126 2.1857 . no
H111 H18 2.2686 . no
H112 C17 2.7822 . no
H112 C12 2.5645 . no
H112 H11' 2.4103 . no
H112 H12 2.1118 . no
H112 H17 2.1553 . no
H112 H212 2.5251 1_554 no
H112 C212 2.9396 1_554 no
H113 H112' 2.3019 . no
H113 H26 2.4144 2_556 no
H113 C111 3.0531 . no
H114 C117 2.7179 . no
H114 H117" 2.2873 . no
H114 H11 2.1873 . no
H114 H14 2.4844 2_565 no
H114 C11 2.8114 . no
H116 C114 2.7332 . no
H116 H114' 2.0662 . no
H116 H117" 2.5771 . no
H117 C114 3.0847 . no
H118 H119' 2.5324 . no
H118 H116" 2.3941 . no
H118 Y1 3.1642 . no
H119 C13 2.9626 . no
H119 H13 2.2942 . no
H119 C14 3.0508 . no
H119 H118" 2.3269 . no
H119 H14" 2.5552 . no
H123 H119' 2.4898 . no
H124 H118' 2.5283 2_566 no
H126 C111 3.0830 . no
H126 H224 2.4561 2_556 no
H126 H18 2.5318 . no
H126 H111 2.1857 . no
H210 C222 3.0999 2_557 no
H211 C221 2.9953 2_557 no
H211 C222 3.0665 2_557 no
H212 C112 3.0241 1_556 no
H212 C219 2.6861 . no
H212 C220 3.0223 . no
H212 H112 2.5251 1_556 no
H214 C27 2.5639 . no
H214 C28 2.7755 . no
H214 H215 2.4217 2_657 no
H215 H214 2.4217 2_657 no
H218 C22 3.0039 . no
H218 C219 2.9399 . no
H218 C220 2.8494 . no
H218 H22 2.2972 . no
H218 H220 2.5827 . no
H218 H117' 2.5841 2_566 no
H220 C213 2.6850 . no
H220 C218 2.6936 . no
H220 H11' 2.4838 1_556 no
H220 H218 2.5827 . no
H221 C14 3.0728 2_566 no
H223 H111 2.4893 2_556 no
H224 C21 2.7274 . no
H224 C26 2.6521 . no
H224 H26 2.5781 . no
H224 H126 2.4561 2_556 no

loop_
_geom_hbond_atom_site_label_D
_geom_hbond_atom_site_label_H
_geom_hbond_atom_site_label_A
_geom_hbond_distance_DH
_geom_hbond_distance_HA
_geom_hbond_distance_DA
_geom_hbond_angle_DHA
_geom_hbond_publ_flag
C18 H18 O1 0.9900 2.4700 3.188(2) 129.00 yes

loop_
_geom_torsion_atom_site_label_1
_geom_torsion_atom_site_label_2
_geom_torsion_atom_site_label_3
_geom_torsion_atom_site_label_4
_geom_torsion
_geom_torsion_publ_flag
N11 Y1 O1 C123 174.98(13) no
N11 Y1 O1 C126 -17.89(12) no
N12 Y1 O1 C123 91.14(16) no
N12 Y1 O1 C126 -101.72(14) no
N13 Y1 O1 C123 110.42(13) no
N13 Y1 O1 C126 -82.44(12) no
N14 Y1 O1 C123 -113.27(14) no
N14 Y1 O1 C126 53.88(12) no
C119 Y1 O1 C123 -1.98(14) no
C119 Y1 O1 C126 165.16(12) no
O1 Y1 N11 C11 171.76(9) no
O1 Y1 N11 C112 -63.91(11) no
O1 Y1 N11 C113 54.64(10) no
N12 Y1 N11 C11 -34.94(10) no
N12 Y1 N11 C112 89.38(11) no
N12 Y1 N11 C113 -152.06(10) no
N13 Y1 N11 C11 -113.79(10) no
N13 Y1 N11 C112 10.53(10) no
N13 Y1 N11 C113 129.09(10) no
N14 Y1 N11 C11 89.86(10) no
N14 Y1 N11 C112 -145.82(11) no
N14 Y1 N11 C113 -27.26(9) no
C119 Y1 N11 C11 -14.96(17) no
C119 Y1 N11 C112 109.37(14) no
C119 Y1 N11 C113 -132.08(13) no
O1 Y1 N12 C12 103.42(13) no
O1 Y1 N12 C13 -130.00(11) no
O1 Y1 N12 C16 -15.53(15) no
N11 Y1 N12 C12 9.51(10) no
N11 Y1 N12 C13 136.09(11) no
N11 Y1 N12 C16 -109.44(10) no
N13 Y1 N12 C12 83.25(11) no
N13 Y1 N12 C13 -150.16(11) no
N13 Y1 N12 C16 -35.69(9) no
N14 Y1 N12 C12 -49.78(11) no
N14 Y1 N12 C13 76.81(11) no
N14 Y1 N12 C16 -168.72(9) no
C119 Y1 N12 C12 -161.58(11) no
C119 Y1 N12 C13 -35.00(10) no
C119 Y1 N12 C16 79.48(10) no
O1 Y1 N13 C17 -158.29(10) no
O1 Y1 N13 C18 -34.76(9) no
O1 Y1 N13 C111 82.82(9) no
N11 Y1 N13 C17 85.95(10) no
N11 Y1 N13 C18 -150.53(10) no
N11 Y1 N13 C111 -32.95(9) no
N12 Y1 N13 C17 13.37(9) no
N12 Y1 N13 C18 136.89(10) no
N12 Y1 N13 C111 -105.53(9) no
N14 Y1 N13 C17 119.46(10) no
N14 Y1 N13 C18 -117.02(10) no
N14 Y1 N13 C111 0.56(12) no
C119 Y1 N13 C17 -65.06(10) no
C119 Y1 N13 C18 58.47(11) no
C119 Y1 N13 C111 176.05(9) no
O1 Y1 N14 C114 -108.66(11) no
O1 Y1 N14 C115 72.12(13) no
N11 Y1 N14 C114 4.26(11) no
N11 Y1 N14 C115 -174.95(14) no
N12 Y1 N14 C114 60.45(12) no
N12 Y1 N14 C115 -118.77(13) no
N13 Y1 N14 C114 -28.20(14) no
N13 Y1 N14 C115 152.58(12) no
C119 Y1 N14 C114 156.26(11) no
C119 Y1 N14 C115 -22.96(15) no
O1 Y1 C119 Si1 90.66(18) no
N11 Y1 C119 Si1 -83.1(2) no
N12 Y1 C119 Si1 -64.57(18) no
N13 Y1 C119 Si1 4.7(2) no
N14 Y1 C119 Si1 -178.65(17) no
C121 Si1 C119 Y1 42.7(2) no
C120 Si1 C119 Y1 162.75(17) no
C122 Si1 C119 Y1 -78.5(2) no
C126 O1 C123 C124 -21.00(19) no
Y1 O1 C126 C125 -172.86(11) no
C123 O1 C126 C125 -3.12(19) no
Y1 O1 C123 C124 147.24(12) no
C11 N11 C112 C111 136.57(14) no
C113 N11 C112 C111 -101.20(15) no
Y1 N11 C113 C114 48.05(14) no
C11 N11 C113 C114 -66.49(17) no
C112 N11 C113 C114 171.56(13) no
Y1 N11 C11 C12 59.98(14) no
C112 N11 C11 C12 -67.61(17) no
C113 N11 C11 C12 171.44(13) no
Y1 N11 C112 C111 13.86(17) no
Y1 N12 C13 C15 168.90(11) no
C12 N12 C13 C14 62.61(17) no
C12 N12 C13 C15 -63.01(18) no
Y1 N12 C12 C11 16.97(16) no
C13 N12 C12 C11 -109.48(15) no
C16 N12 C12 C11 127.95(14) no
Y1 N12 C13 C14 -65.48(14) no
C12 N12 C16 C17 -60.38(17) no
C13 N12 C16 C17 175.89(13) no
C16 N12 C13 C14 -173.16(13) no
C16 N12 C13 C15 61.22(18) no
Y1 N12 C16 C17 60.00(13) no
Y1 N13 C17 C16 12.56(15) no
C18 N13 C17 C16 -109.71(15) no
C111 N13 C17 C16 128.79(14) no
C17 N13 C18 C110 -65.85(17) no
C111 N13 C18 C19 -176.81(13) no
C111 N13 C18 C110 56.42(17) no
Y1 N13 C111 C112 55.27(14) no
Y1 N13 C18 C19 -61.05(14) no
Y1 N13 C18 C110 172.18(11) no
C17 N13 C18 C19 60.92(16) no
C18 N13 C111 C112 173.54(13) no
C17 N13 C111 C112 -63.09(17) no
Y1 N14 C115 C118 4.2(2) no
Y1 N14 C115 C117 123.56(14) no
C114 N14 C115 C118 -175.05(14) no
C114 N14 C115 C116 66.92(18) no
C114 N14 C115 C117 -55.70(18) no
Y1 N14 C114 C113 20.30(17) no
C115 N14 C114 C113 -160.34(13) no
Y1 N14 C115 C116 -113.82(15) no
N11 C11 C12 N12 -51.79(18) no
N12 C16 C17 N13 -54.20(18) no
N13 C111 C112 H112' -167.19 no
N13 C111 C112 H112 72.47 no
H111' C111 C112 N11 -172.06 no
H111' C111 C112 H112' 68.53 no
H111' C111 C112 H112 -51.81 no
H111 C111 C112 N11 70.49 no
H111 C111 C112 H112' -48.92 no
H111 C111 C112 H112 -169.26 no
N11 C113 C114 H114' -171.53 no
N11 C113 C114 H114 75.11 no
H113' C113 C114 N14 -173.57 no
H113' C113 C114 H114' 63.56 no
H113' C113 C114 H114 -49.80 no
H113 C113 C114 N14 70.85 no
H113 C113 C114 H114' -52.02 no
H113 C113 C114 H114 -165.38 no
N14 C115 C116 H116' -178.86 no
N14 C115 C116 H116" 67.99 no
N14 C115 C116 H116 -59.89 no
C117 C115 C116 H116' -54.94 no
C117 C115 C116 H116" -168.09 no
C117 C115 C116 H116 64.03 no
C118 C115 C116 H116' 61.81 no
C118 C115 C116 H116" -51.34 no
C118 C115 C116 H116 -179.22 no
N14 C115 C117 H117' -171.06 no
N14 C115 C117 H117" 65.36 no
N14 C115 C117 H117 -51.07 no
C116 C115 C117 H117' 64.73 no
C116 C115 C117 H117" -58.85 no
C116 C115 C117 H117 -175.28 no
C118 C115 C117 H117' -51.18 no
C118 C115 C117 H117" -174.76 no
C118 C115 C117 H117 68.81 no
N14 C115 C118 H118' -174.69 no
N14 C115 C118 H118" 61.37 no
N14 C115 C118 H118 -59.01 no
C116 C115 C118 H118' -53.49 no
C116 C115 C118 H118" -177.43 no
C116 C115 C118 H118 62.18 no
C117 C115 C118 H118' 63.92 no
C117 C115 C118 H118" -60.02 no
C117 C115 C118 H118 179.60 no
C26 C21 B2 C27 33.0(2) no
C26 C21 B2 C213 152.33(15) no
C26 C21 B2 C219 -87.56(18) no
B2 C21 C22 C23 -174.98(15) no
C22 C21 C26 C25 -0.8(3) no
B2 C21 C26 C25 175.20(16) no
C22 C21 B2 C27 -151.36(15) no
C22 C21 B2 C213 -32.0(2) no
C22 C21 B2 C219 88.10(18) no
C26 C21 C22 C23 1.0(2) no
C21 C22 C23 C24 -0.4(3) no
H123' C123 C124 H124 167.03 no
H123 C123 C124 C125 156.19 no
H123 C123 C124 H124' -80.89 no
H123 C123 C124 H124 41.58 no
H123' C123 C124 C125 -78.36 no
O1 C123 C124 H124' 159.37 no
O1 C123 C124 H124 -78.15 no
H123' C123 C124 H124' 44.56 no
C22 C23 C24 C25 -0.3(3) no
C123 C124 C125 H125' -155.83 no
C23 C24 C25 C26 0.5(3) no
H124 C124 C125 H125' -39.82 no
H124 C124 C125 H125 -162.69 no
C123 C124 C125 H125 81.29 no
H124' C124 C125 C126 -158.30 no
H124' C124 C125 H125' 83.73 no
H124' C124 C125 H125 -39.14 no
H124 C124 C125 C126 78.16 no
H125 C125 C126 H126' 150.37 no
H125 C125 C126 H126 24.97 no
C124 C125 C126 H126' -91.19 no
C124 C125 C126 H126 143.41 no
H125' C125 C126 O1 146.10 no
H125' C125 C126 H126' 29.25 no
H125' C125 C126 H126 -96.15 no
H125 C125 C126 O1 -92.77 no
C24 C25 C26 C21 0.1(3) no
C212 C27 C28 C29 -0.3(2) no
B2 C27 C28 C29 173.09(15) no
C28 C27 B2 C21 36.9(2) no
C28 C27 B2 C213 -84.58(18) no
C28 C27 B2 C219 155.26(15) no
C212 C27 B2 C21 -150.13(15) no
C212 C27 B2 C213 88.37(17) no
C212 C27 B2 C219 -31.8(2) no
C28 C27 C212 C211 1.2(2) no
B2 C27 C212 C211 -172.26(15) no
C27 C28 C29 C210 -0.7(3) no
C28 C29 C210 C211 0.7(3) no
C29 C210 C211 C212 0.2(3) no
C210 C211 C212 C27 -1.2(3) no
C218 C213 B2 C219 -49.6(2) no
C214 C213 C218 C217 2.7(2) no
C214 C213 B2 C27 11.3(2) no
C214 C213 B2 C219 131.68(16) no
C218 C213 B2 C27 -169.96(14) no
C218 C213 C214 C215 -2.8(2) no
B2 C213 C214 C215 176.03(15) no
B2 C213 C218 C217 -176.21(16) no
C214 C213 B2 C21 -110.18(17) no
C218 C213 B2 C21 68.59(19) no
C213 C214 C215 C216 0.9(3) no
C214 C215 C216 C217 1.3(3) no
C215 C216 C217 C218 -1.5(3) no
C216 C217 C218 C213 -0.6(3) no
C220 C219 C224 C223 1.4(2) no
B2 C219 C224 C223 -177.36(15) no
B2 C219 C220 C221 177.03(15) no
C224 C219 B2 C21 41.04(19) no
C224 C219 B2 C27 -79.77(18) no
C224 C219 B2 C213 161.73(14) no
C220 C219 B2 C21 -137.64(15) no
C220 C219 B2 C27 101.56(17) no
C220 C219 B2 C213 -17.0(2) no
C224 C219 C220 C221 -1.7(2) no
C219 C220 C221 C222 0.4(3) no
C220 C221 C222 C223 1.3(3) no
C221 C222 C223 C224 -1.6(3) no
C222 C223 C224 C219 0.2(3) no
